data_2235930
loop_
_publ_author_name
'Shen, Li-Li'
'Li, Zhao-Bo'
'Li, Jia-Jia'

_publ_section_title
;
 (<i>E</i>)-1-Nitro-2-(2-nitroprop-1-enyl)benzene
;
_journal_coeditor_code NG5280
_journal_issue 8
_journal_name_full 'Acta Crystallographica Section E'
_journal_page_first o2359
_journal_paper_doi 10.1107/S1600536812029947
_journal_volume 68
_journal_year 2012
_chemical_formula_iupac 'C9 H8 N2 O4'
_chemical_formula_moiety 'C9 H8 N2 O4'
_chemical_formula_sum 'C9 H8 N2 O4'
_chemical_formula_weight 208.17
_chemical_name_systematic
;
(<i>E</i>)-1-Nitro-2-(2-nitroprop-1-enyl)benzene
;
_space_group_IT_number 14
_symmetry_cell_setting monoclinic
_symmetry_space_group_name_Hall '-P 2yn'
_symmetry_space_group_name_H-M 'P 1 21/n 1'
_atom_sites_solution_hydrogens geom
_atom_sites_solution_primary direct
_atom_sites_solution_secondary difmap
_audit_creation_method SHELXL-97
_cell_angle_alpha 90.00
_cell_angle_beta 113.202(3)
_cell_angle_gamma 90.00
_cell_formula_units_Z 4
_cell_length_a 6.8274(9)
_cell_length_b 15.5666(12)
_cell_length_c 9.9045(10)
_cell_measurement_reflns_used 5183
_cell_measurement_temperature 296.0(10)
_cell_measurement_theta_max 27.5
_cell_measurement_theta_min 3.2
_cell_volume 967.51(18)
_computing_cell_refinement 'PROCESS-AUTO (Rigaku, 2006)'
_computing_data_collection 'PROCESS-AUTO (Rigaku, 2006)'
_computing_data_reduction 'CrystalStructure (Rigaku, 2007)'
_computing_molecular_graphics 'ORTEP-3 for Windows (Farrugia, 1997)'
_computing_publication_material 'WinGX (Farrugia, 1999)'
_computing_structure_refinement 'SHELXL97 (Sheldrick, 2008)'
_computing_structure_solution 'SHELXS97 (Sheldrick, 2008)'
_diffrn_ambient_temperature 296.0(10)
_diffrn_detector_area_resol_mean 10.00
_diffrn_measured_fraction_theta_full 0.998
_diffrn_measured_fraction_theta_max 0.998
_diffrn_measurement_device_type 'Rigaku R-AXIS RAPID/ZJUG'
_diffrn_measurement_method \w
_diffrn_radiation_monochromator graphite
_diffrn_radiation_source 'rotating anode'
_diffrn_radiation_type MoK\a
_diffrn_radiation_wavelength 0.71073
_diffrn_reflns_av_R_equivalents 0.0722
_diffrn_reflns_av_sigmaI/netI 0.0640
_diffrn_reflns_limit_h_max 8
_diffrn_reflns_limit_h_min -7
_diffrn_reflns_limit_k_max 18
_diffrn_reflns_limit_k_min -18
_diffrn_reflns_limit_l_max 11
_diffrn_reflns_limit_l_min -11
_diffrn_reflns_number 7450
_diffrn_reflns_theta_full 25.20
_diffrn_reflns_theta_max 25.20
_diffrn_reflns_theta_min 3.40
_exptl_absorpt_coefficient_mu 0.115
_exptl_absorpt_correction_T_max 0.9642
_exptl_absorpt_correction_T_min 0.9324
_exptl_absorpt_correction_type multi-scan
_exptl_absorpt_process_details '(ABSCOR; Higashi, 1995)'
_exptl_crystal_colour yellow
_exptl_crystal_density_diffrn 1.429
_exptl_crystal_density_method 'not measured'
_exptl_crystal_description chunk
_exptl_crystal_F_000 432
_exptl_crystal_size_max 0.58
_exptl_crystal_size_mid 0.46
_exptl_crystal_size_min 0.32
_refine_diff_density_max 0.260
_refine_diff_density_min -0.209
_refine_ls_extinction_coef 0.170(12)
_refine_ls_extinction_expression Fc^*^=kFc[1+0.001xFc^2^\l^3^/sin(2\q)]^-1/4^
_refine_ls_extinction_method 'SHELXL97 (Sheldrick, 2008)'
_refine_ls_goodness_of_fit_ref 1.002
_refine_ls_hydrogen_treatment constr
_refine_ls_matrix_type full
_refine_ls_number_parameters 138
_refine_ls_number_reflns 1736
_refine_ls_number_restraints 0
_refine_ls_restrained_S_all 1.002
_refine_ls_R_factor_all 0.0788
_refine_ls_R_factor_gt 0.0589
_refine_ls_shift/su_max 0.000
_refine_ls_shift/su_mean 0.000
_refine_ls_structure_factor_coef Fsqd
_refine_ls_weighting_details 'calc w=1/[\s^2^(Fo^2^)+(0.0190P)^2^+0.5218P] where P=(Fo^2^+2Fc^2^)/3'
_refine_ls_weighting_scheme calc
_refine_ls_wR_factor_gt 0.1222
_refine_ls_wR_factor_ref 0.1350
_reflns_number_gt 1193
_reflns_number_total 1736
_reflns_threshold_expression I>2sigma(I)
_cod_data_source_file ng5280.cif
_cod_data_source_block I
_cod_original_sg_symbol_H-M 'P 21/n'
_cod_database_code 2235930
_cod_database_fobs_code 2235930

loop_
_symmetry_equiv_pos_as_xyz
'x, y, z'
'-x+1/2, y+1/2, -z+1/2'
'-x, -y, -z'
'x-1/2, -y-1/2, z-1/2'

loop_
_atom_site_type_symbol
_atom_site_label
_atom_site_fract_x
_atom_site_fract_y
_atom_site_fract_z
_atom_site_U_iso_or_equiv
_atom_site_adp_type
_atom_site_calc_flag
_atom_site_refinement_flags
_atom_site_occupancy
_atom_site_symmetry_multiplicity
C C1 0.5466(4) 0.10207(16) 0.2728(3) 0.0619(6) Uani d . 1 1
C C2 0.7192(4) 0.14601(15) 0.3747(3) 0.0601(6) Uani d . 1 1
C C3 0.8689(4) 0.17747(17) 0.3231(3) 0.0709(7) Uani d . 1 1
H H3 0.9876 0.2069 0.3873 0.085 Uiso calc R 1 1
C C4 0.8450(5) 0.16585(18) 0.1791(3) 0.0774(8) Uani d . 1 1
H H4 0.9474 0.1873 0.1480 0.093 Uiso calc R 1 1
C C5 0.6713(5) 0.12290(18) 0.0817(3) 0.0782(8) Uani d . 1 1
H H5 0.6548 0.1159 -0.0154 0.094 Uiso calc R 1 1
C C6 0.5215(4) 0.09026(17) 0.1286(3) 0.0713(7) Uani d . 1 1
H H6 0.4042 0.0604 0.0637 0.086 Uiso calc R 1 1
C C7 0.7489(4) 0.16389(15) 0.5287(3) 0.0633(7) Uani d . 1 1
H H7 0.6399 0.1925 0.5440 0.076 Uiso calc R 1 1
C C8 0.9185(4) 0.14215(15) 0.6453(3) 0.0597(6) Uani d . 1 1
C C9 1.1075(4) 0.09071(19) 0.6571(3) 0.0789(8) Uani d . 1 1
H H9A 1.0943 0.0736 0.5608 0.118 Uiso calc R 1 1
H H9B 1.1164 0.0405 0.7156 0.118 Uiso calc R 1 1
H H9C 1.2339 0.1247 0.7026 0.118 Uiso calc R 1 1
N N1 0.3819(4) 0.06343(17) 0.3147(3) 0.0799(7) Uani d . 1 1
N N2 0.9179(4) 0.16809(14) 0.7890(2) 0.0702(6) Uani d . 1 1
O O1 0.2593(4) 0.01245(18) 0.2313(3) 0.1285(10) Uani d . 1 1
O O2 0.3754(4) 0.08268(17) 0.4315(3) 0.1097(8) Uani d . 1 1
O O3 1.0659(3) 0.14555(14) 0.8995(2) 0.0925(7) Uani d . 1 1
O O4 0.7722(4) 0.21184(15) 0.7936(2) 0.1023(8) Uani d . 1 1

loop_
_atom_site_aniso_label
_atom_site_aniso_U_11
_atom_site_aniso_U_22
_atom_site_aniso_U_33
_atom_site_aniso_U_12
_atom_site_aniso_U_13
_atom_site_aniso_U_23
C1 0.0613(14) 0.0631(15) 0.0609(15) 0.0036(12) 0.0238(12) 0.0103(11)
C2 0.0654(14) 0.0611(14) 0.0548(13) 0.0078(12) 0.0248(12) 0.0053(11)
C3 0.0736(16) 0.0778(17) 0.0626(16) -0.0069(14) 0.0282(13) -0.0023(13)
C4 0.0854(18) 0.089(2) 0.0661(16) -0.0078(15) 0.0387(15) 0.0021(14)
C5 0.093(2) 0.0868(19) 0.0555(15) 0.0000(16) 0.0296(15) 0.0035(13)
C6 0.0718(16) 0.0734(17) 0.0591(16) 0.0003(13) 0.0155(13) 0.0031(13)
C7 0.0715(15) 0.0649(15) 0.0604(15) 0.0069(12) 0.0335(13) 0.0019(12)
C8 0.0699(15) 0.0588(14) 0.0530(14) -0.0005(12) 0.0271(12) -0.0022(11)
C9 0.0728(17) 0.089(2) 0.0725(17) 0.0113(14) 0.0258(14) -0.0033(14)
N1 0.0720(15) 0.0871(17) 0.0793(17) -0.0004(13) 0.0284(13) 0.0154(13)
N2 0.0839(15) 0.0681(14) 0.0606(13) 0.0013(12) 0.0305(12) -0.0016(10)
O1 0.1249(18) 0.146(2) 0.1092(19) -0.0697(18) 0.0400(15) -0.0081(16)
O2 0.1001(16) 0.144(2) 0.1069(18) -0.0120(14) 0.0642(14) -0.0012(15)
O3 0.0962(14) 0.1094(16) 0.0554(11) 0.0055(12) 0.0120(10) -0.0029(10)
O4 0.1208(17) 0.1218(18) 0.0747(13) 0.0400(15) 0.0497(13) 0.0037(12)

loop_
_atom_type_symbol
_atom_type_description
_atom_type_scat_dispersion_real
_atom_type_scat_dispersion_imag
_atom_type_scat_source
C C 0.0033 0.0016 'International Tables Vol C Tables 4.2.6.8 and 6.1.1.4'
H H 0.0000 0.0000 'International Tables Vol C Tables 4.2.6.8 and 6.1.1.4'
N N 0.0061 0.0033 'International Tables Vol C Tables 4.2.6.8 and 6.1.1.4'
O O 0.0106 0.0060 'International Tables Vol C Tables 4.2.6.8 and 6.1.1.4'

loop_
_geom_angle_atom_site_label_1
_geom_angle_atom_site_label_2
_geom_angle_atom_site_label_3
_geom_angle
C6 C1 C2 122.6(2)
C6 C1 N1 116.1(2)
C2 C1 N1 121.3(2)
C3 C2 C1 116.0(2)
C3 C2 C7 119.1(2)
C1 C2 C7 124.8(2)
C4 C3 C2 121.7(2)
C4 C3 H3 119.2
C2 C3 H3 119.2
C5 C4 C3 120.5(3)
C5 C4 H4 119.8
C3 C4 H4 119.8
C6 C5 C4 119.6(2)
C6 C5 H5 120.2
C4 C5 H5 120.2
C5 C6 C1 119.6(2)
C5 C6 H6 120.2
C1 C6 H6 120.2
C8 C7 C2 124.8(2)
C8 C7 H7 117.6
C2 C7 H7 117.6
C7 C8 C9 130.1(2)
C7 C8 N2 116.0(2)
C9 C8 N2 113.8(2)
C8 C9 H9A 109.5
C8 C9 H9B 109.5
H9A C9 H9B 109.5
C8 C9 H9C 109.5
H9A C9 H9C 109.5
H9B C9 H9C 109.5
O1 N1 O2 122.5(3)
O1 N1 C1 118.3(3)
O2 N1 C1 119.1(3)
O3 N2 O4 122.0(2)
O3 N2 C8 118.1(2)
O4 N2 C8 119.9(2)

loop_
_geom_bond_atom_site_label_1
_geom_bond_atom_site_label_2
_geom_bond_distance
C1 C6 1.382(3)
C1 C2 1.392(3)
C1 N1 1.472(3)
C2 C3 1.400(3)
C2 C7 1.483(3)
C3 C4 1.381(3)
C3 H3 0.9300
C4 C5 1.372(4)
C4 H4 0.9300
C5 C6 1.376(4)
C5 H5 0.9300
C6 H6 0.9300
C7 C8 1.318(3)
C7 H7 0.9300
C8 C9 1.483(3)
C8 N2 1.481(3)
C9 H9A 0.9600
C9 H9B 0.9600
C9 H9C 0.9600
N1 O1 1.212(3)
N1 O2 1.212(3)
N2 O3 1.212(3)
N2 O4 1.221(3)

loop_
_geom_hbond_atom_site_label_D
_geom_hbond_atom_site_label_H
_geom_hbond_atom_site_label_A
_geom_hbond_site_symmetry_A
_geom_hbond_distance_DH
_geom_hbond_distance_HA
_geom_hbond_distance_DA
_geom_hbond_angle_DHA
C6 H6 O3 1_454 0.93 2.603 3.163(5) 119
C9 H9A O2 1_655 0.96 2.698 3.403(4) 131

loop_
_geom_torsion_atom_site_label_1
_geom_torsion_atom_site_label_2
_geom_torsion_atom_site_label_3
_geom_torsion_atom_site_label_4
_geom_torsion
C6 C1 C2 C3 -0.5(4)
N1 C1 C2 C3 178.0(2)
C6 C1 C2 C7 177.1(2)
N1 C1 C2 C7 -4.4(4)
C1 C2 C3 C4 0.4(4)
C7 C2 C3 C4 -177.3(2)
C2 C3 C4 C5 0.2(4)
C3 C4 C5 C6 -0.9(4)
C4 C5 C6 C1 0.8(4)
C2 C1 C6 C5 -0.1(4)
N1 C1 C6 C5 -178.6(2)
C3 C2 C7 C8 -57.7(3)
C1 C2 C7 C8 124.7(3)
C2 C7 C8 C9 -5.5(4)
C2 C7 C8 N2 178.6(2)
C6 C1 N1 O1 12.6(4)
C2 C1 N1 O1 -166.0(3)
C6 C1 N1 O2 -168.4(2)
C2 C1 N1 O2 13.1(4)
C7 C8 N2 O3 176.3(2)
C9 C8 N2 O3 -0.3(3)
C7 C8 N2 O4 -4.6(3)
C9 C8 N2 O4 178.8(2)

loop_
_cod_related_entry_id
_cod_related_entry_database
_cod_related_entry_code
1 ChemSpider 4740336
